data_2015731
loop_
_publ_author_name
'Seela, Frank'
'Budow, Simone'
'Eickmeier, Henning'
'Reuter, Hans'

_publ_section_title
;
 2'-Deoxy-5-propynylcytidine: a nucleoside forming two solid-state
 conformations
;
_journal_coeditor_code FA3048
_journal_issue 1
_journal_name_full 'Acta Crystallographica Section C'
_journal_page_first o54
_journal_page_last o57
_journal_paper_doi 10.1107/S0108270106050736
_journal_volume 63
_journal_year 2007
_chemical_formula_iupac 'C12 H15 N3 O4'
_chemical_formula_moiety 'C12 H15 N3 O4'
_chemical_formula_sum 'C12 H15 N3 O4'
_chemical_formula_weight 265.27
_chemical_name_common 2'-Deoxy-5-propynylcytidine
_chemical_name_systematic
;
4-amino-1-(2-deoxy-\b-D-erythropentofuranosyl)-5-(prop-1-
ynyl)pyrimidine-2(1H)-one
;
_space_group_IT_number 1
_symmetry_cell_setting triclinic
_symmetry_space_group_name_Hall 'P 1'
_symmetry_space_group_name_H-M 'P 1'
_atom_sites_solution_hydrogens geom
_atom_sites_solution_primary direct
_atom_sites_solution_secondary difmap
_audit_creation_method SHELXL97
_cell_angle_alpha 64.734(5)
_cell_angle_beta 71.721(10)
_cell_angle_gamma 88.198(11)
_cell_formula_units_Z 2
_cell_length_a 8.3908(7)
_cell_length_b 9.0698(8)
_cell_length_c 9.7303(10)
_cell_measurement_reflns_used 38
_cell_measurement_temperature 293(2)
_cell_measurement_theta_max 12.47
_cell_measurement_theta_min 5.08
_cell_volume 631.33(11)
_computing_cell_refinement XSCANS
_computing_data_collection 'XSCANS (Siemens, 1996)'
_computing_data_reduction 'SHELXTL (Sheldrick, 1997)'
_computing_molecular_graphics 'SHELXTL and DIAMOND (Brandenburg, 1999)'
_computing_publication_material 'SHELXTL and PLATON (Spek, 2003)'
_computing_structure_refinement SHELXTL
_computing_structure_solution SHELXTL
_diffrn_ambient_temperature 293(2)
_diffrn_measured_fraction_theta_full 0.959
_diffrn_measured_fraction_theta_max 0.939
_diffrn_measurement_device_type 'Bruker P4'
_diffrn_measurement_method \w/2\q
_diffrn_radiation_monochromator graphite
_diffrn_radiation_source 'fine-focus sealed tube'
_diffrn_radiation_type MoK\a
_diffrn_radiation_wavelength 0.71073
_diffrn_reflns_av_R_equivalents 0.0180
_diffrn_reflns_av_sigmaI/netI 0.0323
_diffrn_reflns_limit_h_max 11
_diffrn_reflns_limit_h_min -1
_diffrn_reflns_limit_k_max 11
_diffrn_reflns_limit_k_min -11
_diffrn_reflns_limit_l_max 13
_diffrn_reflns_limit_l_min -13
_diffrn_reflns_number 4107
_diffrn_reflns_theta_full 25.00
_diffrn_reflns_theta_max 30.00
_diffrn_reflns_theta_min 2.45
_diffrn_standards_decay_% 0
_diffrn_standards_interval_count 97
_diffrn_standards_number 3
_exptl_absorpt_coefficient_mu 0.106
_exptl_absorpt_correction_type none
_exptl_crystal_colour colourless
_exptl_crystal_density_diffrn 1.395
_exptl_crystal_density_method 'not measured'
_exptl_crystal_description block
_exptl_crystal_F_000 280
_exptl_crystal_size_max 0.3
_exptl_crystal_size_mid 0.2
_exptl_crystal_size_min 0.2
_refine_diff_density_max 0.275
_refine_diff_density_min -0.186
_refine_ls_extinction_expression Fc^*^=kFc[1+0.001xFc^2^\l^3^/sin(2\q)]^-1/4^
_refine_ls_extinction_method none
_refine_ls_goodness_of_fit_ref 1.048
_refine_ls_hydrogen_treatment constr
_refine_ls_matrix_type full
_refine_ls_number_parameters 350
_refine_ls_number_reflns 3456
_refine_ls_number_restraints 3
_refine_ls_restrained_S_all 1.047
_refine_ls_R_factor_all 0.0431
_refine_ls_R_factor_gt 0.0394
_refine_ls_shift/su_max 0.000
_refine_ls_shift/su_mean 0.000
_refine_ls_structure_factor_coef Fsqd
_refine_ls_weighting_details 'calc w = 1/[\s^2^(Fo^2^)+(0.0675P)^2^+0.0502P] where P=(Fo^2^+2Fc^2^)/3'
_refine_ls_weighting_scheme calc
_refine_ls_wR_factor_gt 0.1085
_refine_ls_wR_factor_ref 0.1116
_reflns_number_gt 3173
_reflns_number_total 3456
_reflns_threshold_expression I>2\s(I)
_cod_data_source_file fa3048.cif
_cod_data_source_block I
_cod_depositor_comments
;
The following automatic conversions were performed:
'_symmetry_cell_setting' value 'Triclinic' changed to 'triclinic'
according to '/home/saulius/struct/CIF-dictionaries/cif_core.dic'
dictionary named 'cif_core.dic' version 2.4.1 from
2010-06-29.

'_geom_bond_publ_flag' value 'N' changed to 'n' according to
'/home/saulius/struct/CIF-dictionaries/cif_core.dic' dictionary named
'cif_core.dic' version 2.4.1 from 2010-06-29 (64
times).

'_geom_bond_publ_flag' value 'Y' changed to 'y' according to
'/home/saulius/struct/CIF-dictionaries/cif_core.dic' dictionary named
'cif_core.dic' version 2.4.1 from 2010-06-29 (6
times).

'_geom_angle_publ_flag' value 'N' changed to 'n' according to
'/home/saulius/struct/CIF-dictionaries/cif_core.dic' dictionary named
'cif_core.dic' version 2.4.1 from 2010-06-29 (108
times).

'_geom_angle_publ_flag' value 'Y' changed to 'y' according to
'/home/saulius/struct/CIF-dictionaries/cif_core.dic' dictionary named
'cif_core.dic' version 2.4.1 from 2010-06-29 (12
times).

'_geom_torsion_publ_flag' value 'N' changed to 'n' according to
'/home/saulius/struct/CIF-dictionaries/cif_core.dic' dictionary named
'cif_core.dic' version 2.4.1 from 2010-06-29 (60
times).

'_geom_torsion_publ_flag' value 'Y' changed to 'y' according to
'/home/saulius/struct/CIF-dictionaries/cif_core.dic' dictionary named
'cif_core.dic' version 2.4.1 from 2010-06-29 (8 times).

Automatic conversion script
Id: cif_fix_enum 1527 2010-12-29 10:47:43Z saulius 

The following automatic conversions were performed:

'_symmetry_cell_setting' value 'Triclinic' changed to 'triclinic'
according to /home/saulius/struct/CIF-dictionaries/cif_core.dic
dictionary named 'cif_core.dic' version 2.4.1 from
2010-06-29.

'_geom_bond_publ_flag' value 'N' changed to 'n'
according to /home/saulius/struct/CIF-dictionaries/cif_core.dic
dictionary named 'cif_core.dic' version 2.4.1 from 2010-06-29 (64
times).

'_geom_bond_publ_flag' value 'Y' changed to 'y' according to
/home/saulius/struct/CIF-dictionaries/cif_core.dic dictionary named
'cif_core.dic' version 2.4.1 from 2010-06-29 (6
times).

'_geom_angle_publ_flag' value 'N' changed to 'n' according
to /home/saulius/struct/CIF-dictionaries/cif_core.dic dictionary
named 'cif_core.dic' version 2.4.1 from 2010-06-29 (108
times).

'_geom_angle_publ_flag' value 'Y' changed to 'y' according
to /home/saulius/struct/CIF-dictionaries/cif_core.dic dictionary
named 'cif_core.dic' version 2.4.1 from 2010-06-29 (12
times).

'_geom_torsion_publ_flag' value 'N' changed to 'n' according
to /home/saulius/struct/CIF-dictionaries/cif_core.dic dictionary
named 'cif_core.dic' version 2.4.1 from 2010-06-29 (60
times).

'_geom_torsion_publ_flag' value 'Y' changed to 'y' according
to /home/saulius/struct/CIF-dictionaries/cif_core.dic dictionary
named 'cif_core.dic' version 2.4.1 from 2010-06-29 (8 times).

Automatic conversion script
Id: cif_fix_values 1715 2011-07-08 13:25:40Z adriana 
;
_cod_original_cell_volume 631.33(10)
_cod_database_code 2015731
_cod_database_fobs_code 2015731

loop_
_symmetry_equiv_pos_as_xyz
'x, y, z'

loop_
_atom_site_type_symbol
_atom_site_label
_atom_site_fract_x
_atom_site_fract_y
_atom_site_fract_z
_atom_site_U_iso_or_equiv
_atom_site_adp_type
_atom_site_calc_flag
_atom_site_refinement_flags
_atom_site_occupancy
N N11 0.2528(2) 0.8420(2) 0.5264(2) 0.0312(4) Uani d . 1
C C12 0.3927(3) 0.8667(3) 0.5657(2) 0.0343(4) Uani d . 1
O O12 0.3998(3) 0.7764(3) 0.7011(2) 0.0524(5) Uani d . 1
N N13 0.5185(2) 0.9888(2) 0.4528(2) 0.0364(4) Uani d . 1
C C14 0.5073(2) 1.0835(2) 0.3077(2) 0.0298(4) Uani d . 1
N N14 0.6358(2) 1.1976(3) 0.2009(2) 0.0397(4) Uani d . 1
H H14A 0.7226 1.2087 0.2263 0.048 Uiso calc R 1
H H14B 0.6323 1.2604 0.1065 0.048 Uiso calc R 1
C C15 0.3630(3) 1.0625(2) 0.2646(2) 0.0292(4) Uani d . 1
C C151 0.3583(3) 1.1594(3) 0.1057(3) 0.0345(4) Uani d . 1
C C152 0.3673(4) 1.2376(3) -0.0312(3) 0.0457(6) Uani d . 1
C C153 0.3766(7) 1.3322(5) -0.1990(4) 0.0767(11) Uani d . 1
H H15A 0.2645 1.3479 -0.2041 0.115 Uiso calc R 1
H H15B 0.4300 1.2738 -0.2600 0.115 Uiso calc R 1
H H15C 0.4412 1.4371 -0.2431 0.115 Uiso calc R 1
C C16 0.2383(3) 0.9403(3) 0.3802(2) 0.0312(4) Uani d . 1
H H16A 0.1416 0.9238 0.3588 0.037 Uiso calc R 1
C C11' 0.1217(2) 0.7021(2) 0.6418(2) 0.0295(4) Uani d . 1
H H11A 0.1661 0.6232 0.7229 0.035 Uiso calc R 1
C C12' -0.0426(3) 0.7491(3) 0.7249(2) 0.0322(4) Uani d . 1
H H12A -0.0654 0.8556 0.6550 0.039 Uiso calc R 1
H H12B -0.0415 0.7506 0.8237 0.039 Uiso calc R 1
C C13' -0.1712(2) 0.6118(3) 0.7592(2) 0.0319(4) Uani d . 1
H H13C -0.2834 0.6487 0.7674 0.038 Uiso calc R 1
O O13' -0.1782(3) 0.4660(2) 0.8981(2) 0.0510(5) Uani d . 1
H H13' -0.1080 0.4787 0.9359 0.077 Uiso calc R 1
C C14' -0.1002(3) 0.5807(3) 0.6105(2) 0.0326(4) Uani d . 1
H H14C -0.1210 0.4627 0.6440 0.039 Uiso calc R 1
C C15' -0.1712(4) 0.6716(4) 0.4757(3) 0.0501(6) Uani d . 1
H H15D -0.1164 0.6445 0.3870 0.060 Uiso calc R 1
H H15E -0.2909 0.6348 0.5138 0.060 Uiso calc R 1
O O15' -0.1485(3) 0.8445(3) 0.4185(3) 0.0587(6) Uani d . 1
H H15' -0.2370 0.8750 0.4577 0.088 Uiso calc R 1
O O14' 0.08167(19) 0.6265(2) 0.5534(2) 0.0353(3) Uani d . 1
N N21 0.1558(2) 0.4391(2) 0.2363(2) 0.0343(4) Uani d . 1
C C22 0.0112(3) 0.4245(4) 0.2001(3) 0.0480(7) Uani d . 1
O O22 0.0105(3) 0.5114(4) 0.0625(3) 0.0827(10) Uani d . 1
N N23 -0.1239(3) 0.3179(3) 0.3171(2) 0.0498(6) Uani d . 1
C C24 -0.1198(3) 0.2342(3) 0.4670(3) 0.0361(5) Uani d . 1
N N24 -0.2572(3) 0.1340(3) 0.5776(3) 0.0483(6) Uani d . 1
H H24A -0.3440 0.1251 0.5514 0.058 Uiso calc R 1
H H24B -0.2593 0.0782 0.6753 0.058 Uiso calc R 1
C C25 0.0246(3) 0.2523(3) 0.5095(2) 0.0311(4) Uani d . 1
C C251 0.0180(3) 0.1685(3) 0.6742(3) 0.0356(4) Uani d . 1
C C252 -0.0079(4) 0.1007(3) 0.8148(3) 0.0446(5) Uani d . 1
C C253 -0.0432(6) 0.0189(6) 0.9898(4) 0.0780(12) Uani d . 1
H H25A -0.1456 0.0511 1.0424 0.117 Uiso calc R 1
H H25B 0.0488 0.0501 1.0145 0.117 Uiso calc R 1
H H256 -0.0558 -0.0980 1.0269 0.117 Uiso calc R 1
C C26 0.1604(3) 0.3557(3) 0.3883(2) 0.0318(4) Uani d . 1
H H26A 0.2578 0.3695 0.4099 0.038 Uiso calc R 1
C C21' 0.3014(2) 0.5564(3) 0.1025(2) 0.0324(4) Uani d . 1
H H2'A 0.3081 0.5523 0.0018 0.039 Uiso calc R 1
C C22' 0.2894(3) 0.7317(3) 0.0809(3) 0.0384(5) Uani d . 1
H H22A 0.2190 0.7345 0.1800 0.046 Uiso calc R 1
H H22B 0.2436 0.7940 -0.0043 0.046 Uiso calc R 1
C C23' 0.4728(3) 0.7987(3) 0.0360(2) 0.0346(4) Uani d . 1
H H23C 0.4768 0.8816 0.0747 0.042 Uiso calc R 1
O O23' 0.5618(2) 0.8647(2) -0.1320(2) 0.0451(4) Uani d . 1
H H23' 0.5047 0.8417 -0.1763 0.068 Uiso calc R 1
C C24' 0.5432(3) 0.6453(3) 0.1306(2) 0.0331(4) Uani d . 1
H H24C 0.6635 0.6517 0.0726 0.040 Uiso calc R 1
C C25' 0.5205(4) 0.6241(4) 0.2999(3) 0.0459(6) Uani d . 1
H H25D 0.5989 0.7056 0.2928 0.055 Uiso calc R 1
H H25E 0.4068 0.6443 0.3472 0.055 Uiso calc R 1
O O25' 0.5475(3) 0.4664(3) 0.4024(2) 0.0569(5) Uani d . 1
H H25' 0.6425 0.4473 0.3619 0.085 Uiso calc R 1
O O24' 0.45129(19) 0.5095(2) 0.1374(2) 0.0354(3) Uani d . 1

loop_
_atom_site_aniso_label
_atom_site_aniso_U_11
_atom_site_aniso_U_22
_atom_site_aniso_U_33
_atom_site_aniso_U_12
_atom_site_aniso_U_13
_atom_site_aniso_U_23
N11 0.0262(7) 0.0335(9) 0.0260(8) -0.0064(6) -0.0095(6) -0.0046(6)
C12 0.0287(9) 0.0403(11) 0.0273(9) -0.0065(8) -0.0112(7) -0.0070(8)
O12 0.0499(10) 0.0585(11) 0.0313(8) -0.0201(9) -0.0220(7) 0.0037(8)
N13 0.0301(8) 0.0392(10) 0.0303(8) -0.0092(7) -0.0123(7) -0.0041(7)
C14 0.0261(8) 0.0295(9) 0.0281(9) -0.0017(7) -0.0068(7) -0.0088(7)
N14 0.0332(9) 0.0386(10) 0.0325(9) -0.0108(8) -0.0100(7) -0.0018(7)
C15 0.0311(9) 0.0285(9) 0.0268(9) -0.0014(7) -0.0122(7) -0.0088(7)
C151 0.0388(10) 0.0317(10) 0.0304(9) -0.0031(8) -0.0140(8) -0.0091(8)
C152 0.0599(16) 0.0397(12) 0.0335(11) -0.0005(11) -0.0203(11) -0.0088(9)
C153 0.115(3) 0.070(2) 0.0351(13) 0.006(2) -0.0346(18) -0.0068(14)
C16 0.0285(9) 0.0329(10) 0.0273(9) -0.0029(7) -0.0115(7) -0.0069(7)
C11' 0.0249(8) 0.0294(9) 0.0275(8) -0.0049(7) -0.0082(7) -0.0062(7)
C12' 0.0318(9) 0.0336(10) 0.0285(8) -0.0030(7) -0.0063(7) -0.0135(7)
C13' 0.0266(8) 0.0361(10) 0.0275(8) -0.0040(7) -0.0062(7) -0.0106(7)
O13' 0.0595(11) 0.0440(10) 0.0313(8) -0.0198(9) -0.0136(8) 0.0006(7)
C14' 0.0268(8) 0.0367(10) 0.0317(9) -0.0067(7) -0.0069(7) -0.0141(8)
C15' 0.0434(13) 0.0691(18) 0.0369(11) -0.0098(12) -0.0174(10) -0.0184(11)
O15' 0.0389(9) 0.0623(12) 0.0545(11) 0.0008(8) -0.0214(8) -0.0029(9)
O14' 0.0273(7) 0.0387(8) 0.0400(8) -0.0009(6) -0.0053(6) -0.0212(6)
N21 0.0286(8) 0.0382(9) 0.0260(8) -0.0092(7) -0.0095(6) -0.0037(7)
C22 0.0393(12) 0.0552(15) 0.0329(11) -0.0180(11) -0.0194(9) 0.0024(10)
O22 0.0638(13) 0.102(2) 0.0397(10) -0.0442(14) -0.0331(10) 0.0221(11)
N23 0.0388(10) 0.0541(13) 0.0349(10) -0.0195(9) -0.0176(9) 0.0053(9)
C24 0.0323(10) 0.0349(11) 0.0312(10) -0.0053(8) -0.0124(8) -0.0038(8)
N24 0.0379(10) 0.0490(12) 0.0349(10) -0.0136(9) -0.0114(8) 0.0030(9)
C25 0.0325(10) 0.0296(9) 0.0265(8) -0.0021(8) -0.0107(7) -0.0070(7)
C251 0.0389(10) 0.0339(11) 0.0298(9) -0.0015(8) -0.0115(8) -0.0098(8)
C252 0.0485(13) 0.0479(14) 0.0324(10) 0.0049(11) -0.0144(9) -0.0123(10)
C253 0.085(3) 0.102(3) 0.0334(13) 0.030(2) -0.0217(15) -0.0174(16)
C26 0.0318(9) 0.0338(10) 0.0270(9) -0.0032(7) -0.0116(7) -0.0089(7)
C21' 0.0269(8) 0.0371(10) 0.0247(8) -0.0054(7) -0.0059(7) -0.0072(7)
C22' 0.0295(9) 0.0395(11) 0.0351(10) 0.0025(8) -0.0086(8) -0.0078(8)
C23' 0.0359(10) 0.0313(10) 0.0293(9) -0.0033(8) -0.0068(7) -0.0092(7)
O23' 0.0421(9) 0.0479(10) 0.0281(7) -0.0163(7) -0.0043(6) -0.0050(7)
C24' 0.0272(8) 0.0388(10) 0.0292(9) -0.0025(7) -0.0074(7) -0.0121(8)
C25' 0.0513(14) 0.0522(14) 0.0364(11) 0.0002(11) -0.0196(10) -0.0175(10)
O25' 0.0585(12) 0.0636(13) 0.0374(9) 0.0079(10) -0.0205(9) -0.0090(9)
O24' 0.0283(7) 0.0344(7) 0.0415(8) 0.0014(6) -0.0116(6) -0.0147(6)

loop_
_atom_type_symbol
_atom_type_description
_atom_type_scat_dispersion_real
_atom_type_scat_dispersion_imag
_atom_type_scat_source
C C 0.0033 0.0000 'International Tables Vol C Tables 4.2.6.8 and 6.1.1.4'
H H 0.0000 0.0000 'International Tables Vol C Tables 4.2.6.8 and 6.1.1.4'
N N 0.0061 0.0000 'International Tables Vol C Tables 4.2.6.8 and 6.1.1.4'
O O 0.0106 0.0000 'International Tables Vol C Tables 4.2.6.8 and 6.1.1.4'

loop_
_geom_angle_atom_site_label_1
_geom_angle_atom_site_label_2
_geom_angle_atom_site_label_3
_geom_angle
_geom_angle_publ_flag
C16 N11 C12 121.18(17) n
C16 N11 C11' 119.07(16) y
C12 N11 C11' 119.69(16) n
O12 C12 N13 121.98(19) y
O12 C12 N11 119.26(18) n
N13 C12 N11 118.76(18) n
C14 N13 C12 120.48(18) n
N14 C14 N13 117.86(19) n
N14 C14 C15 120.15(19) y
N13 C14 C15 121.98(18) n
C14 N14 H14A 120.0 n
C14 N14 H14B 120.0 n
H14A N14 H14B 120.0 n
C16 C15 C151 122.77(18) n
C16 C15 C14 116.31(17) n
C151 C15 C14 120.82(18) y
C152 C151 C15 174.7(3) y
C151 C152 C153 179.3(3) y
C152 C153 H15A 109.5 n
C152 C153 H15B 109.5 n
H15A C153 H15B 109.5 n
C152 C153 H15C 109.5 n
H15A C153 H15C 109.5 n
H15B C153 H15C 109.5 n
N11 C16 C15 121.26(18) n
N11 C16 H16A 119.4 n
C15 C16 H16A 119.4 n
O14' C11' N11 107.38(16) n
O14' C11' C12' 106.35(15) n
N11 C11' C12' 114.48(18) n
O14' C11' H11A 109.5 n
N11 C11' H11A 109.5 n
C12' C11' H11A 109.5 n
C11' C12' C13' 101.95(17) n
C11' C12' H12A 111.4 n
C13' C12' H12A 111.4 n
C11' C12' H12B 111.4 n
C13' C12' H12B 111.4 n
H12A C12' H12B 109.2 n
O13' C13' C14' 109.13(19) n
O13' C13' C12' 112.82(17) n
C14' C13' C12' 102.21(15) n
O13' C13' H13C 110.8 n
C14' C13' H13C 110.8 n
C12' C13' H13C 110.8 n
C13' O13' H13' 109.5 n
O14' C14' C15' 110.12(18) n
O14' C14' C13' 105.78(15) n
C15' C14' C13' 115.8(2) n
O14' C14' H14C 108.3 n
C15' C14' H14C 108.3 n
C13' C14' H14C 108.3 n
O15' C15' C14' 112.9(2) n
O15' C15' H15D 109.0 n
C14' C15' H15D 109.0 n
O15' C15' H15E 109.0 n
C14' C15' H15E 109.0 n
H15D C15' H15E 107.8 n
C15' O15' H15' 109.5 n
C11' O14' C14' 109.77(15) n
C26 N21 C22 121.15(18) n
C26 N21 C21' 121.90(16) y
C22 N21 C21' 116.88(16) n
O22 C22 N23 122.5(2) y
O22 C22 N21 118.3(2) n
N23 C22 N21 119.19(19) n
C24 N23 C22 119.88(19) n
N24 C24 N23 117.3(2) n
N24 C24 C25 120.58(19) y
N23 C24 C25 122.12(19) n
C24 N24 H24A 120.0 n
C24 N24 H24B 120.0 n
H24A N24 H24B 120.0 n
C26 C25 C24 116.61(18) n
C26 C25 C251 123.54(19) n
C24 C25 C251 119.80(18) y
C252 C251 C25 172.1(3) y
C251 C252 C253 178.7(3) y
C252 C253 H25A 109.5 n
C252 C253 H25B 109.5 n
H25A C253 H25B 109.5 n
C252 C253 H256 109.5 n
H25A C253 H256 109.5 n
H25B C253 H256 109.5 n
N21 C26 C25 120.94(19) n
N21 C26 H26A 119.5 n
C25 C26 H26A 119.5 n
O24' C21' N21 108.73(16) n
O24' C21' C22' 107.27(17) n
N21 C21' C22' 112.94(18) n
O24' C21' H2'A 109.3 n
N21 C21' H2'A 109.3 n
C22' C21' H2'A 109.3 n
C21' C22' C23' 103.45(18) n
C21' C22' H22A 111.1 n
C23' C22' H22A 111.1 n
C21' C22' H22B 111.1 n
C23' C22' H22B 111.1 n
H22A C22' H22B 109.0 n
O23' C23' C24' 111.66(19) n
O23' C23' C22' 112.89(18) n
C24' C23' C22' 101.54(17) n
O23' C23' H23C 110.2 n
C24' C23' H23C 110.2 n
C22' C23' H23C 110.2 n
C23' O23' H23' 109.5 n
O24' C24' C25' 110.54(18) n
O24' C24' C23' 105.72(16) n
C25' C24' C23' 112.1(2) n
O24' C24' H24C 109.5 n
C25' C24' H24C 109.5 n
C23' C24' H24C 109.5 n
O25' C25' C24' 113.3(2) n
O25' C25' H25D 108.9 n
C24' C25' H25D 108.9 n
O25' C25' H25E 108.9 n
C24' C25' H25E 108.9 n
H25D C25' H25E 107.7 n
C25' O25' H25' 109.5 n
C21' O24' C24' 110.40(17) n

loop_
_geom_bond_atom_site_label_1
_geom_bond_atom_site_label_2
_geom_bond_distance
_geom_bond_publ_flag
N11 C16 1.361(2) n
N11 C12 1.395(2) n
N11 C11' 1.475(2) y
C12 O12 1.239(3) n
C12 N13 1.362(3) n
N13 C14 1.335(3) n
C14 N14 1.328(3) n
C14 C15 1.442(3) n
N14 H14A 0.8600 n
N14 H14B 0.8600 n
C15 C16 1.363(3) n
C15 C151 1.428(3) y
C151 C152 1.190(3) y
C152 C153 1.462(4) n
C153 H15A 0.9600 n
C153 H15B 0.9600 n
C153 H15C 0.9600 n
C16 H16A 0.9300 n
C11' O14' 1.422(3) n
C11' C12' 1.515(3) n
C11' H11A 0.9800 n
C12' C13' 1.527(3) n
C12' H12A 0.9700 n
C12' H12B 0.9700 n
C13' O13' 1.417(3) n
C13' C14' 1.525(3) n
C13' H13C 0.9800 n
O13' H13' 0.8200 n
C14' O14' 1.456(2) n
C14' C15' 1.514(3) n
C14' H14C 0.9800 n
C15' O15' 1.419(4) n
C15' H15D 0.9700 n
C15' H15E 0.9700 n
O15' H15' 0.8200 n
N21 C26 1.356(3) n
N21 C22 1.390(3) n
N21 C21' 1.490(2) y
C22 O22 1.232(3) n
C22 N23 1.355(3) n
N23 C24 1.338(3) n
C24 N24 1.328(3) n
C24 C25 1.432(3) n
N24 H24A 0.8600 n
N24 H24B 0.8600 n
C25 C26 1.360(3) n
C25 C251 1.434(3) y
C251 C252 1.183(3) y
C252 C253 1.469(4) n
C253 H25A 0.9600 n
C253 H25B 0.9600 n
C253 H256 0.9600 n
C26 H26A 0.9300 n
C21' O24' 1.410(3) n
C21' C22' 1.517(4) n
C21' H2'A 0.9800 n
C22' C23' 1.529(3) n
C22' H22A 0.9700 n
C22' H22B 0.9700 n
C23' O23' 1.420(3) n
C23' C24' 1.525(3) n
C23' H23C 0.9800 n
O23' H23' 0.8200 n
C24' O24' 1.441(3) n
C24' C25' 1.523(3) n
C24' H24C 0.9800 n
C25' O25' 1.413(4) n
C25' H25D 0.9700 n
C25' H25E 0.9700 n
O25' H25' 0.8200 n

loop_
_geom_hbond_atom_site_label_D
_geom_hbond_atom_site_label_H
_geom_hbond_atom_site_label_A
_geom_hbond_site_symmetry_A
_geom_hbond_distance_DH
_geom_hbond_distance_HA
_geom_hbond_distance_DA
_geom_hbond_angle_DHA
N14 H14A N23 1_665 0.86 2.23 3.024(3) 154.3
N14 H14B O13' 1_664 0.86 2.25 2.877(3) 130.0
O13' H13' O22 1_556 0.82 1.92 2.726(3) 166.5
O15' H15' N13 1_455 0.82 2.27 3.032(3) 154.1
N24 H24A N13 1_445 0.86 2.36 3.115(3) 146.6
N24 H24B O23' 1_446 0.86 2.20 2.812(3) 128.1
O23' H23' O12 1_554 0.82 1.96 2.773(3) 171.2
O25' H25' N23 1_655 0.82 2.27 3.064(4) 162.2

loop_
_geom_torsion_atom_site_label_1
_geom_torsion_atom_site_label_2
_geom_torsion_atom_site_label_3
_geom_torsion_atom_site_label_4
_geom_torsion
_geom_torsion_publ_flag
C16 N11 C12 O12 178.7(2) n
C11' N11 C12 O12 -4.2(3) y
C16 N11 C12 N13 -2.0(3) n
C11' N11 C12 N13 175.1(2) n
O12 C12 N13 C14 179.6(3) n
N11 C12 N13 C14 0.4(3) n
C12 N13 C14 N14 -178.2(2) n
C12 N13 C14 C15 0.7(3) n
N14 C14 C15 C16 178.7(2) n
N13 C14 C15 C16 -0.1(3) n
N14 C14 C15 C151 2.2(3) y
N13 C14 C15 C151 -176.6(2) n
C12 N11 C16 C15 2.6(3) n
C11' N11 C16 C15 -174.5(2) n
C151 C15 C16 N11 174.9(2) n
C14 C15 C16 N11 -1.5(3) n
C16 N11 C11' O14' 42.1(3) n
C12 N11 C11' O14' -135.0(2) y
C16 N11 C11' C12' -75.7(2) n
C12 N11 C11' C12' 107.2(2) n
O14' C11' C12' C13' 33.06(19) n
N11 C11' C12' C13' 151.46(16) n
C11' C12' C13' O13' 80.6(2) n
C11' C12' C13' C14' -36.4(2) n
O13' C13' C14' O14' -91.8(2) n
C12' C13' C14' O14' 27.9(2) n
O13' C13' C14' C15' 145.9(2) n
C12' C13' C14' C15' -94.4(2) n
O14' C14' C15' O15' -62.1(3) n
C13' C14' C15' O15' 57.8(3) y
N11 C11' O14' C14' -139.09(17) n
C12' C11' O14' C14' -16.1(2) n
C15' C14' O14' C11' 118.1(2) n
C13' C14' O14' C11' -7.7(2) n
C26 N21 C22 O22 175.2(3) n
C21' N21 C22 O22 -1.8(4) y
C26 N21 C22 N23 -3.9(4) n
C21' N21 C22 N23 179.1(3) n
O22 C22 N23 C24 -175.8(3) n
N21 C22 N23 C24 3.3(5) n
C22 N23 C24 N24 178.6(3) n
C22 N23 C24 C25 -0.4(4) n
N24 C24 C25 C26 179.1(2) n
N23 C24 C25 C26 -1.9(4) n
N24 C24 C25 C251 -3.3(4) y
N23 C24 C25 C251 175.6(3) n
C22 N21 C26 C25 1.5(4) n
C21' N21 C26 C25 178.4(2) n
C24 C25 C26 N21 1.3(3) n
C251 C25 C26 N21 -176.1(2) n
C26 N21 C21' O24' 26.6(3) n
C22 N21 C21' O24' -156.4(2) y
C26 N21 C21' C22' -92.4(3) n
C22 N21 C21' C22' 84.6(3) n
O24' C21' C22' C23' 23.3(2) n
N21 C21' C22' C23' 143.07(17) n
C21' C22' C23' O23' 87.0(2) n
C21' C22' C23' C24' -32.7(2) n
O23' C23' C24' O24' -89.1(2) n
C22' C23' C24' O24' 31.4(2) n
O23' C23' C24' C25' 150.36(19) n
C22' C23' C24' C25' -89.1(2) n
O24' C24' C25' O25' 48.4(3) n
C23' C24' C25' O25' 166.1(2) y
N21 C21' O24' C24' -125.84(18) n
C22' C21' O24' C24' -3.4(2) n
C25' C24' O24' C21' 103.4(2) n
C23' C24' O24' C21' -18.1(2) n

loop_
_cod_related_entry_id
_cod_related_entry_database
_cod_related_entry_code
1 ChemSpider 8205544
